data_4336856
loop_
_publ_author_name
'Niko Fischer'
'Manuel Joas'
'Thomas M. Klap\"otke'
'J\"org Stierstorfer'

_publ_contact_author_address
;
Department Chemie
Ludwig-Maximilians Universit\"at
Butenandtstra\&se 5-13 (Haus D)
D-81377 M\"unchen
Bundesrepublik Deutschland
;
_publ_contact_author_email tmk@cup.uni-muenchen.de
_publ_contact_author_fax '+49 89 2180 77492'
_publ_contact_author_name 'Thomas M. Klapo\"tke'
_publ_contact_author_phone '+49 89 2180 77491'
_publ_section_title
;
 Transition Metal Complexes of 3-Amino-1-nitroguanidine as Laser Ignitible
 Primary Explosives: Structures and Properties
;
_journal_name_full 'Inorganic Chemistry'
_journal_page_first 13791
_journal_page_last 13802
_journal_paper_doi 10.1021/ic402038x
_journal_volume 52
_journal_year 2013
_chemical_formula_moiety '     C2 H14 Co N10 O6, 2(N3 O4), 2(H2 O)'
_chemical_formula_sum 'C2 H18 Co N16 O16'
_chemical_formula_weight 581.25
_chemical_name_common Co(ANG)2(NO3)2(H2O)4
_chemical_name_systematic 'Bis(3-amino-1-nitroguanidine)cobalt(II) dinitramide tetrahydrate'
_space_group_IT_number 14
_symmetry_cell_setting monoclinic
_symmetry_Int_Tables_number 14
_symmetry_space_group_name_Hall '-P 2ybc'
_symmetry_space_group_name_H-M 'P 1 21/c 1'
_atom_sites_solution_hydrogens difmap
_atom_sites_solution_primary direct
_atom_sites_solution_secondary difmap
_audit_author_name 'Joerg Stierstorfer'
_audit_creation_date
;
'Tue Mar 27 23:17:29 2012'
;
_audit_creation_method
;
CrysAlisPro, Oxford Diffraction Ltd.,
Version 1.171.35.11 (release 16-05-2011 CrysAlis171 .NET)
(compiled May 16 2011,17:55:39)
;
_audit_update_record 29.08.2012
_cell_angle_alpha 90.00
_cell_angle_beta 111.047(4)
_cell_angle_gamma 90.00
_cell_formula_units_Z 2
_cell_length_a 12.2271(4)
_cell_length_b 6.5441(2)
_cell_length_c 13.1602(5)
_cell_measurement_reflns_used 4038
_cell_measurement_temperature 173(2)
_cell_measurement_theta_max 32.4440
_cell_measurement_theta_min 4.2068
_cell_volume 982.77(6)
_computing_cell_refinement
;
CrysAlisPro, Agilent Technologies,
Version 1.171.35.11 (release 16-05-2011 CrysAlis171 .NET)
(compiled May 16 2011,17:55:39)
;
_computing_data_collection
;
CrysAlisPro, Agilent Technologies,
Version 1.171.35.11 (release 16-05-2011 CrysAlis171 .NET)
(compiled May 16 2011,17:55:39)
;
_computing_data_reduction
;
CrysAlisPro, Agilent Technologies,
Version 1.171.35.11 (release 16-05-2011 CrysAlis171 .NET)
(compiled May 16 2011,17:55:39)
;
_computing_molecular_graphics
;
'ORTEP (M. N. Burnett, C. K. Johnson, ORTEP-III: Oak Ridge Thermal Ellipsoid
;
_computing_publication_material 'PLATON (A. L. Spek, Acta Crystallogr, Sect. A, 1990, 46, C34, 1995 version).'
_computing_structure_refinement 'SHELXL-97 (Sheldrick, 1997)'
_computing_structure_solution SIR-92
_diffrn_ambient_temperature 173
_diffrn_detector_area_resol_mean 15.9809
_diffrn_measured_fraction_theta_full 0.996
_diffrn_measured_fraction_theta_max 0.996
_diffrn_measurement_device 'CCD camera on \k-goniostat'
_diffrn_measurement_device_type 'Xcalibur, Sapphire3'
_diffrn_measurement_method '\w scans'
_diffrn_orient_matrix_UB_11 -0.0158513000
_diffrn_orient_matrix_UB_12 0.1036693000
_diffrn_orient_matrix_UB_13 0.0024334000
_diffrn_orient_matrix_UB_21 -0.0601000000
_diffrn_orient_matrix_UB_22 -0.0271381000
_diffrn_orient_matrix_UB_23 -0.0226847000
_diffrn_orient_matrix_UB_31 -0.0006759000
_diffrn_orient_matrix_UB_32 -0.0163141000
_diffrn_orient_matrix_UB_33 0.0530439000
_diffrn_radiation_collimation 0.5
_diffrn_radiation_monochromator graphite
_diffrn_radiation_source 'Enhance (Mo) x-ray Source'
_diffrn_radiation_type 'Mo K\a'
_diffrn_radiation_wavelength 0.71073
_diffrn_reflns_av_R_equivalents 0.0368
_diffrn_reflns_av_sigmaI/netI 0.0266
_diffrn_reflns_limit_h_max 15
_diffrn_reflns_limit_h_min -15
_diffrn_reflns_limit_k_max 8
_diffrn_reflns_limit_k_min -8
_diffrn_reflns_limit_l_max 16
_diffrn_reflns_limit_l_min -16
_diffrn_reflns_number 9596
_diffrn_reflns_theta_full 26.24
_diffrn_reflns_theta_max 26.24
_diffrn_reflns_theta_min 4.22
_diffrn_source_current 40
_diffrn_source_type 'Spellman generator'
_diffrn_source_voltage 50
_exptl_absorpt_coefficient_mu 0.993
_exptl_absorpt_correction_T_max 0.8654
_exptl_absorpt_correction_T_min 0.7550
_exptl_absorpt_correction_type multi-scan
_exptl_absorpt_process_details
;
CrysAlisPro, Agilent Technologies,
Version 1.171.35.11 (release 16-05-2011 CrysAlis171 .NET)
(compiled May 16 2011,17:55:39)
empirical absorption correction using spherical harmonics,
 implemented in SCALE3 ABSPACK scaling algorithm.
;
_exptl_crystal_colour yellow
_exptl_crystal_density_diffrn 1.964
_exptl_crystal_description plate
_exptl_crystal_F_000 594
_exptl_crystal_size_max 0.30
_exptl_crystal_size_mid 0.30
_exptl_crystal_size_min 0.15
_refine_diff_density_max 0.258
_refine_diff_density_min -0.294
_refine_diff_density_rms 0.064
_refine_ls_extinction_method none
_refine_ls_goodness_of_fit_ref 1.085
_refine_ls_hydrogen_treatment refall
_refine_ls_matrix_type full
_refine_ls_number_parameters 196
_refine_ls_number_reflns 1980
_refine_ls_number_restraints 0
_refine_ls_restrained_S_all 1.085
_refine_ls_R_factor_all 0.0306
_refine_ls_R_factor_gt 0.0249
_refine_ls_shift/su_max 0.000
_refine_ls_shift/su_mean 0.000
_refine_ls_structure_factor_coef Fsqd
_refine_ls_weighting_details 'calc w=1/[\s^2^(Fo^2^)+(0.0279P)^2^+0.3962P] where P=(Fo^2^+2Fc^2^)/3'
_refine_ls_weighting_scheme calc
_refine_ls_wR_factor_gt 0.0593
_refine_ls_wR_factor_ref 0.0633
_reflns_number_gt 1744
_reflns_number_total 1980
_reflns_threshold_expression >2sigma(I)
_cod_data_source_file ic402038x_si_002_15.cif
_cod_data_source_block hx156
_cod_original_sg_symbol_Hall '-P 2ybc '
_cod_database_code 4336856

loop_
_symmetry_equiv_pos_as_xyz
'x, y, z'
'-x, y+1/2, -z+1/2'
'-x, -y, -z'
'x, -y-1/2, z-1/2'

loop_
_atom_site_label
_atom_site_type_symbol
_atom_site_fract_x
_atom_site_fract_y
_atom_site_fract_z
_atom_site_U_iso_or_equiv
_atom_site_adp_type
_atom_site_occupancy
_atom_site_symmetry_multiplicity
_atom_site_calc_flag
_atom_site_refinement_flags
Co1 Co 0.5000 0.5000 0.5000 0.01126(10) Uani 1 2 d S
O1 O 0.48544(10) 0.2801(2) 0.28148(10) 0.0272(3) Uani 1 1 d .
O2 O 0.30123(10) 0.2752(2) 0.18034(10) 0.0238(3) Uani 1 1 d .
O7 O 0.50240(11) 0.79262(19) 0.43537(11) 0.0168(3) Uani 1 1 d .
N1 N 0.34483(12) 0.5761(2) 0.52721(12) 0.0138(3) Uani 1 1 d .
N2 N 0.24308(13) 0.5218(2) 0.43779(12) 0.0159(3) Uani 1 1 d .
N3 N 0.15304(13) 0.3896(3) 0.26866(13) 0.0191(3) Uani 1 1 d .
N4 N 0.36362(12) 0.4071(2) 0.35272(10) 0.0132(3) Uani 1 1 d .
N5 N 0.38137(12) 0.3166(2) 0.26717(11) 0.0165(3) Uani 1 1 d .
C1 C 0.25085(14) 0.4363(3) 0.34819(13) 0.0138(3) Uani 1 1 d .
O3 O 0.00067(12) 0.7881(2) -0.06347(10) 0.0285(3) Uani 1 1 d .
O4 O -0.04537(11) 0.6934(2) 0.07462(11) 0.0281(3) Uani 1 1 d .
O5 O 0.09103(11) 0.8877(2) 0.24380(10) 0.0260(3) Uani 1 1 d .
O6 O 0.27078(11) 0.8526(2) 0.25578(11) 0.0295(3) Uani 1 1 d .
N6 N 0.14019(13) 0.8057(2) 0.09465(12) 0.0203(3) Uani 1 1 d .
N7 N 0.16372(12) 0.8466(2) 0.20215(12) 0.0179(3) Uani 1 1 d .
N8 N 0.02419(13) 0.7625(2) 0.03577(12) 0.0178(3) Uani 1 1 d .
O8 O 0.28679(12) 0.0086(2) 0.47110(12) 0.0211(3) Uani 1 1 d .
H1B H 0.3402(17) 0.514(3) 0.5856(17) 0.018(5) Uiso 1 1 d .
H3A H 0.1563(19) 0.339(3) 0.2123(18) 0.026(6) Uiso 1 1 d .
H1A H 0.3392(18) 0.711(4) 0.5347(16) 0.026(6) Uiso 1 1 d .
H7A H 0.571(2) 0.850(4) 0.4630(18) 0.031(6) Uiso 1 1 d .
H7B H 0.489(2) 0.796(4) 0.373(2) 0.045(8) Uiso 1 1 d .
H2 H 0.1776(18) 0.551(3) 0.4381(15) 0.015(5) Uiso 1 1 d .
H3B H 0.091(2) 0.397(4) 0.2801(17) 0.030(6) Uiso 1 1 d .
H8A H 0.227(2) 0.053(4) 0.474(2) 0.049(8) Uiso 1 1 d .
H8B H 0.274(2) -0.024(4) 0.412(3) 0.051(9) Uiso 1 1 d .

loop_
_atom_site_aniso_label
_atom_site_aniso_U_11
_atom_site_aniso_U_22
_atom_site_aniso_U_33
_atom_site_aniso_U_23
_atom_site_aniso_U_13
_atom_site_aniso_U_12
Co1 0.00932(17) 0.01472(17) 0.01035(17) -0.00044(12) 0.00429(13) -0.00005(12)
O1 0.0134(6) 0.0497(9) 0.0191(6) -0.0096(6) 0.0064(5) 0.0050(6)
O2 0.0169(7) 0.0396(8) 0.0122(6) -0.0080(6) 0.0018(5) -0.0015(6)
O7 0.0158(7) 0.0193(7) 0.0153(7) 0.0008(5) 0.0055(5) -0.0026(5)
N1 0.0122(7) 0.0172(8) 0.0121(7) -0.0018(6) 0.0042(6) -0.0008(6)
N2 0.0076(7) 0.0239(8) 0.0164(7) -0.0041(6) 0.0047(6) -0.0006(6)
N3 0.0110(7) 0.0297(9) 0.0163(8) -0.0050(7) 0.0047(6) -0.0026(6)
N4 0.0125(7) 0.0171(7) 0.0107(7) -0.0013(5) 0.0051(6) 0.0004(6)
N5 0.0156(7) 0.0216(8) 0.0135(7) -0.0013(6) 0.0065(6) 0.0006(6)
C1 0.0156(8) 0.0132(8) 0.0136(8) 0.0014(6) 0.0063(7) -0.0006(6)
O3 0.0351(8) 0.0313(8) 0.0145(6) -0.0029(6) 0.0032(6) -0.0002(6)
O4 0.0176(7) 0.0371(8) 0.0315(7) -0.0029(6) 0.0113(6) -0.0085(6)
O5 0.0210(7) 0.0381(8) 0.0216(7) -0.0033(6) 0.0111(6) 0.0008(6)
O6 0.0126(6) 0.0439(9) 0.0268(7) 0.0045(6) 0.0006(6) -0.0024(6)
N6 0.0145(7) 0.0300(9) 0.0178(7) 0.0003(6) 0.0075(6) -0.0027(6)
N7 0.0144(7) 0.0205(8) 0.0186(7) 0.0043(6) 0.0057(6) -0.0007(6)
N8 0.0171(7) 0.0165(7) 0.0187(7) -0.0005(6) 0.0051(6) 0.0022(6)
O8 0.0194(7) 0.0208(7) 0.0235(8) -0.0029(6) 0.0082(6) -0.0001(6)

loop_
_atom_type_symbol
_atom_type_description
_atom_type_scat_dispersion_real
_atom_type_scat_dispersion_imag
_atom_type_scat_source
C C 0.0033 0.0016 'International Tables Vol C Tables 4.2.6.8 and 6.1.1.4'
Co Co 0.3494 0.9721 'International Tables Vol C Tables 4.2.6.8 and 6.1.1.4'
N N 0.0061 0.0033 'International Tables Vol C Tables 4.2.6.8 and 6.1.1.4'
O O 0.0106 0.0060 'International Tables Vol C Tables 4.2.6.8 and 6.1.1.4'
H H 0.0000 0.0000 'International Tables Vol C Tables 4.2.6.8 and 6.1.1.4'

loop_
_geom_angle_atom_site_label_1
_geom_angle_atom_site_label_2
_geom_angle_atom_site_label_3
_geom_angle
_geom_angle_site_symmetry_1
_geom_angle_site_symmetry_3
O7 Co1 O7 180.0 3_666 .
O7 Co1 N1 89.87(6) 3_666 3_666
O7 Co1 N1 90.13(6) . 3_666
O7 Co1 N1 90.13(6) 3_666 .
O7 Co1 N1 89.87(6) . .
N1 Co1 N1 180.0 3_666 .
O7 Co1 N4 90.67(5) 3_666 3_666
O7 Co1 N4 89.33(5) . 3_666
N1 Co1 N4 76.44(5) 3_666 3_666
N1 Co1 N4 103.56(5) . 3_666
O7 Co1 N4 89.33(5) 3_666 .
O7 Co1 N4 90.67(5) . .
N1 Co1 N4 103.56(5) 3_666 .
N1 Co1 N4 76.44(5) . .
N4 Co1 N4 180.0 3_666 .
Co1 O7 H7A 112.0(15) . .
Co1 O7 H7B 115.3(19) . .
H7A O7 H7B 103(2) . .
N2 N1 Co1 111.98(10) . .
N2 N1 H1B 107.0(13) . .
Co1 N1 H1B 112.2(13) . .
N2 N1 H1A 105.1(13) . .
Co1 N1 H1A 111.1(13) . .
H1B N1 H1A 109.1(18) . .
C1 N2 N1 121.16(14) . .
C1 N2 H2 118.5(14) . .
N1 N2 H2 120.2(14) . .
C1 N3 H3A 119.0(15) . .
C1 N3 H3B 118.3(15) . .
H3A N3 H3B 122(2) . .
N5 N4 C1 118.85(13) . .
N5 N4 Co1 124.78(10) . .
C1 N4 Co1 116.33(10) . .
O2 N5 O1 121.74(14) . .
O2 N5 N4 123.48(13) . .
O1 N5 N4 114.77(13) . .
N3 C1 N2 117.86(16) . .
N3 C1 N4 128.06(16) . .
N2 C1 N4 114.08(14) . .
N7 N6 N8 114.45(13) . .
O5 N7 O6 121.42(15) . .
O5 N7 N6 125.99(14) . .
O6 N7 N6 112.41(14) . .
O4 N8 O3 123.67(15) . .
O4 N8 N6 124.67(14) . .
O3 N8 N6 111.45(14) . .
H8A O8 H8B 107(3) . .

loop_
_geom_bond_atom_site_label_1
_geom_bond_atom_site_label_2
_geom_bond_distance
_geom_bond_site_symmetry_2
Co1 O7 2.0998(12) 3_666
Co1 O7 2.0998(12) .
Co1 N1 2.1128(14) 3_666
Co1 N1 2.1128(14) .
Co1 N4 2.1413(13) 3_666
Co1 N4 2.1413(13) .
O1 N5 1.2408(18) .
O2 N5 1.2391(18) .
O7 H7A 0.87(2) .
O7 H7B 0.78(3) .
N1 N2 1.417(2) .
N1 H1B 0.89(2) .
N1 H1A 0.89(2) .
N2 C1 1.339(2) .
N2 H2 0.82(2) .
N3 C1 1.311(2) .
N3 H3A 0.83(2) .
N3 H3B 0.83(2) .
N4 N5 1.3567(19) .
N4 C1 1.372(2) .
O3 N8 1.2436(19) .
O4 N8 1.2255(19) .
O5 N7 1.2299(18) .
O6 N7 1.2449(18) .
N6 N7 1.365(2) .
N6 N8 1.379(2) .
O8 H8A 0.80(3) .
O8 H8B 0.76(3) .

loop_
_geom_hbond_atom_site_label_D
_geom_hbond_atom_site_label_H
_geom_hbond_atom_site_label_A
_geom_hbond_distance_DH
_geom_hbond_distance_HA
_geom_hbond_distance_DA
_geom_hbond_angle_DHA
_geom_hbond_site_symmetry_A
N1 H1B O2 0.89(2) 2.40(2) 3.225(2) 153.5(17) 4_566
N3 H3A O2 0.83(2) 2.01(2) 2.590(2) 127.1(19) .
N3 H3A O3 0.83(2) 2.35(2) 2.921(2) 127.0(18) 3_565
N1 H1A O8 0.89(2) 2.13(2) 2.947(2) 152.3(18) 1_565
O7 H7A O8 0.87(2) 1.88(2) 2.7518(19) 175(2) 3_666
O7 H7B O1 0.78(3) 2.16(3) 2.9116(18) 161(3) 2_655
O7 H7B O6 0.78(3) 2.59(3) 2.9921(19) 114(2) .
N2 H2 O3 0.82(2) 2.40(2) 3.209(2) 167.3(18) 4_576
N2 H2 N6 0.82(2) 2.452(19) 2.997(2) 124.6(17) 4_576
N3 H3B O5 0.83(2) 2.13(2) 2.929(2) 162(2) 2_545
N3 H3B O4 0.83(2) 2.55(2) 3.096(2) 124.4(19) 2_545
O8 H8A O4 0.80(3) 2.27(3) 3.0432(19) 162(3) 2_545
O8 H8B O6 0.76(3) 2.20(3) 2.952(2) 169(3) 1_545
O8 H8B O5 0.76(3) 2.59(3) 3.1875(19) 137(3) 1_545

loop_
_geom_torsion_atom_site_label_1
_geom_torsion_atom_site_label_2
_geom_torsion_atom_site_label_3
_geom_torsion_atom_site_label_4
_geom_torsion
_geom_torsion_site_symmetry_1
O7 Co1 N1 N2 -88.21(12) 3_666
O7 Co1 N1 N2 91.79(12) .
N4 Co1 N1 N2 -178.93(11) 3_666
N4 Co1 N1 N2 1.07(11) .
Co1 N1 N2 C1 -1.2(2) .
O7 Co1 N4 N5 -88.21(13) 3_666
O7 Co1 N4 N5 91.79(13) .
N1 Co1 N4 N5 1.49(14) 3_666
N1 Co1 N4 N5 -178.51(14) .
O7 Co1 N4 C1 89.34(12) 3_666
O7 Co1 N4 C1 -90.66(12) .
N1 Co1 N4 C1 179.04(12) 3_666
N1 Co1 N4 C1 -0.96(12) .
C1 N4 N5 O2 6.9(2) .
Co1 N4 N5 O2 -175.63(12) .
C1 N4 N5 O1 -174.13(15) .
Co1 N4 N5 O1 3.4(2) .
N1 N2 C1 N3 179.87(15) .
N1 N2 C1 N4 0.4(2) .
N5 N4 C1 N3 -1.1(3) .
Co1 N4 C1 N3 -178.79(15) .
N5 N4 C1 N2 178.33(14) .
Co1 N4 C1 N2 0.63(19) .
N8 N6 N7 O5 -15.5(2) .
N8 N6 N7 O6 169.33(14) .
N7 N6 N8 O4 -25.5(2) .
N7 N6 N8 O3 159.52(14) .
